data_1545386
loop_
_publ_author_name
'Kalaiyarasi, S.'
'Suresh, S.'
'Akilan, R.'
'Kumar, R. Mohan'
'Chakkaravarthi, G.'

_publ_section_title
;
 4-Methylanilinium 3-carboxy-4-hydroxybenzenesulfonate
;
_journal_coeditor_code BT4043
_journal_issue 2
_journal_name_full IUCrData
_journal_page_first x170254
_journal_paper_doi 10.1107/S2414314617002541
_journal_volume 2
_journal_year 2017
_chemical_formula_iupac 'C7 H10 N +, C7 H5 O6 S -'
_chemical_formula_moiety 'C7 H10 N +, C7 H5 O6 S -'
_chemical_formula_sum 'C14 H15 N O6 S'
_chemical_formula_weight 325.33
_chemical_name_systematic
;
4-Methylanilinium 3-carboxy-4-hydroxybenzenesulfonate
;
_space_group_crystal_system monoclinic
_space_group_IT_number 14
_space_group_name_Hall '-P 2yn'
_space_group_name_H-M_alt 'P 1 21/n 1'
_symmetry_space_group_name_Hall '-P 2yn'
_symmetry_space_group_name_H-M 'P 1 21/n 1'
_atom_sites_solution_hydrogens mixed
_audit_creation_method SHELXL-2016/4
_cell_angle_alpha 90
_cell_angle_beta 98.962(3)
_cell_angle_gamma 90
_cell_formula_units_Z 4
_cell_length_a 9.5114(8)
_cell_length_b 12.3080(11)
_cell_length_c 12.5537(11)
_cell_measurement_reflns_used 8665
_cell_measurement_temperature 295(2)
_cell_measurement_theta_max 31.5
_cell_measurement_theta_min 2.3
_cell_volume 1451.7(2)
_computing_cell_refinement
;
SAINT (Bruker, 2004)
;
_computing_data_collection
;
APEX2 (Bruker, 2004)
;
_computing_data_reduction
;
SAINT (Bruker, 2004)
;
_computing_molecular_graphics
;
PLATON (Spek, 2009)
;
_computing_publication_material
;
SHELXL2016 (Sheldrick, 2015) and PLATON (Spek, 2009)
;
_computing_structure_refinement
;
SHELXL2016 (Sheldrick, 2015)
;
_computing_structure_solution
;
SHELXS97 (Sheldrick, 2008)
;
_diffrn_ambient_temperature 295(2)
_diffrn_measured_fraction_theta_full 1.000
_diffrn_measured_fraction_theta_max 0.971
_diffrn_measurement_device_type 'Bruker Kappa APEXII CCD Diffractometer'
_diffrn_measurement_method '\w and \f scan'
_diffrn_radiation_type MoK\a
_diffrn_radiation_wavelength 0.71073
_diffrn_reflns_av_R_equivalents 0.0395
_diffrn_reflns_limit_h_max 13
_diffrn_reflns_limit_h_min -14
_diffrn_reflns_limit_k_max 17
_diffrn_reflns_limit_k_min -17
_diffrn_reflns_limit_l_max 18
_diffrn_reflns_limit_l_min -18
_diffrn_reflns_number 26625
_diffrn_reflns_theta_full 25.242
_diffrn_reflns_theta_max 31.614
_diffrn_reflns_theta_min 2.331
_exptl_absorpt_coefficient_mu 0.253
_exptl_absorpt_correction_T_max 0.7462
_exptl_absorpt_correction_T_min 0.6089
_exptl_absorpt_correction_type multi-scan
_exptl_absorpt_process_details
;
(SADABS; Bruker, 2004)
;
_exptl_crystal_colour colourless
_exptl_crystal_density_diffrn 1.489
_exptl_crystal_description block
_exptl_crystal_F_000 680
_exptl_crystal_size_max 0.240
_exptl_crystal_size_mid 0.200
_exptl_crystal_size_min 0.180
_refine_diff_density_max 0.401
_refine_diff_density_min -0.757
_refine_ls_extinction_coef 0.030(2)
_refine_ls_extinction_expression Fc^*^=kFc[1+0.001xFc^2^\l^3^/sin(2\q)]^-1/4^
_refine_ls_extinction_method
;
SHELXL2016 (Sheldrick, 2016)
;
_refine_ls_goodness_of_fit_ref 1.096
_refine_ls_hydrogen_treatment mixed
_refine_ls_matrix_type full
_refine_ls_number_parameters 208
_refine_ls_number_reflns 4730
_refine_ls_number_restraints 2
_refine_ls_restrained_S_all 1.096
_refine_ls_R_factor_all 0.0777
_refine_ls_R_factor_gt 0.0512
_refine_ls_shift/su_max 0.000
_refine_ls_shift/su_mean 0.000
_refine_ls_structure_factor_coef Fsqd
_refine_ls_weighting_details 'w=1/[\s^2^(Fo^2^)+(0.0514P)^2^+0.9730P] where P=(Fo^2^+2Fc^2^)/3'
_refine_ls_weighting_scheme calc
_refine_ls_wR_factor_gt 0.1225
_refine_ls_wR_factor_ref 0.1417
_reflns_number_gt 3474
_reflns_number_total 4730
_reflns_threshold_expression 'I > 2\s(I)'
_cod_data_source_file bt4043sup1.cif
_cod_data_source_block I
_cod_database_code 1545386
_shelx_space_group_comment
;
The symmetry employed for this shelxl refinement is uniquely defined
by the following loop, which should always be used as a source of
symmetry information in preference to the above space-group names.
They are only intended as comments.
;
_shelx_estimated_absorpt_t_min 0.942
_shelx_estimated_absorpt_t_max 0.956

loop_
_space_group_symop_operation_xyz
'x, y, z'
'-x+1/2, y+1/2, -z+1/2'
'-x, -y, -z'
'x-1/2, -y-1/2, z-1/2'

loop_
_atom_site_type_symbol
_atom_site_label
_atom_site_fract_x
_atom_site_fract_y
_atom_site_fract_z
_atom_site_U_iso_or_equiv
_atom_site_adp_type
_atom_site_calc_flag
_atom_site_occupancy
C C1 0.41299(18) 1.08104(15) 0.28078(14) 0.0309(4) Uani d 1
C C2 0.3200(2) 1.16342(16) 0.29414(16) 0.0352(4) Uani d 1
H H2 0.311647 1.223576 0.248763 0.042 Uiso calc 1
C C3 0.2388(2) 1.15537(17) 0.37648(16) 0.0387(4) Uani d 1
H H3 0.175095 1.210620 0.385736 0.046 Uiso calc 1
C C4 0.2507(2) 1.06667(18) 0.44518(15) 0.0385(4) Uani d 1
C C5 0.3410(2) 0.98278(19) 0.42574(17) 0.0438(5) Uani d 1
H H5 0.346720 0.920894 0.468705 0.053 Uiso calc 1
C C6 0.4227(2) 0.98922(18) 0.34377(17) 0.0403(4) Uani d 1
H H6 0.482924 0.932553 0.331607 0.048 Uiso calc 1
C C7 0.1721(3) 1.0633(2) 0.54056(19) 0.0593(7) Uani d 1
H H7A 0.230980 1.093739 0.602444 0.089 Uiso calc 1
H H7B 0.149500 0.989370 0.555340 0.089 Uiso calc 1
H H7C 0.085869 1.104711 0.524619 0.089 Uiso calc 1
C C8 0.36092(18) 0.65002(14) 0.58334(13) 0.0283(3) Uani d 1
C C9 0.4344(2) 0.59570(16) 0.67204(14) 0.0344(4) Uani d 1
H H9 0.389513 0.581016 0.731168 0.041 Uiso calc 1
C C10 0.5734(2) 0.56345(16) 0.67298(14) 0.0357(4) Uani d 1
H H10 0.621603 0.526240 0.732126 0.043 Uiso calc 1
C C11 0.64165(18) 0.58672(15) 0.58512(14) 0.0298(3) Uani d 1
C C12 0.56786(17) 0.64118(13) 0.49562(12) 0.0250(3) Uani d 1
C C13 0.42673(17) 0.67244(14) 0.49550(13) 0.0264(3) Uani d 1
H H13 0.377117 0.708411 0.436115 0.032 Uiso calc 1
C C14 0.63914(18) 0.66439(15) 0.40202(14) 0.0290(3) Uani d 1
N N1 0.50396(18) 1.09139(15) 0.19685(14) 0.0400(4) Uani d 1
H H1A 0.457317 1.127520 0.140822 0.060 Uiso calc 1
H H1B 0.526763 1.025568 0.175674 0.060 Uiso calc 1
H H1C 0.582911 1.127370 0.223231 0.060 Uiso calc 1
O O1 0.77811(15) 0.55499(14) 0.58997(12) 0.0447(4) Uani d 1
O O2 0.55929(15) 0.71141(14) 0.32111(11) 0.0442(4) Uani d 1
O O3 0.76397(14) 0.64117(14) 0.40068(12) 0.0438(4) Uani d 1
O O4 0.11033(19) 0.60551(15) 0.62629(18) 0.0701(6) Uani d 1
O O5 0.1984(2) 0.78754(13) 0.65703(13) 0.0531(4) Uani d 1
O O6 0.12809(16) 0.72387(15) 0.47508(13) 0.0517(4) Uani d 1
S S1 0.18523(5) 0.69380(4) 0.58472(4) 0.03677(15) Uani d 1
H H1 0.804(3) 0.576(2) 0.5332(13) 0.055 Uiso d 1
H H2A 0.601(3) 0.715(2) 0.2685(15) 0.055 Uiso d 1

loop_
_atom_site_aniso_label
_atom_site_aniso_U_11
_atom_site_aniso_U_22
_atom_site_aniso_U_33
_atom_site_aniso_U_12
_atom_site_aniso_U_13
_atom_site_aniso_U_23
C1 0.0271(8) 0.0397(9) 0.0268(8) -0.0058(7) 0.0066(6) -0.0079(7)
C2 0.0398(10) 0.0326(9) 0.0351(9) -0.0034(7) 0.0115(8) -0.0064(7)
C3 0.0365(9) 0.0413(10) 0.0403(10) -0.0034(8) 0.0121(8) -0.0140(8)
C4 0.0346(9) 0.0506(11) 0.0315(9) -0.0148(8) 0.0090(7) -0.0103(8)
C5 0.0491(12) 0.0487(12) 0.0340(10) -0.0033(9) 0.0072(9) 0.0055(9)
C6 0.0375(10) 0.0463(11) 0.0371(10) 0.0067(8) 0.0059(8) -0.0023(8)
C7 0.0565(14) 0.0821(18) 0.0453(13) -0.0183(13) 0.0266(11) -0.0090(12)
C8 0.0302(8) 0.0322(8) 0.0250(8) -0.0026(7) 0.0121(6) -0.0036(6)
C9 0.0424(10) 0.0411(10) 0.0222(8) -0.0052(8) 0.0122(7) 0.0010(7)
C10 0.0405(10) 0.0416(10) 0.0243(8) -0.0006(8) 0.0034(7) 0.0076(7)
C11 0.0285(8) 0.0321(8) 0.0286(8) -0.0014(7) 0.0041(6) 0.0030(7)
C12 0.0260(7) 0.0284(8) 0.0218(7) -0.0017(6) 0.0077(6) -0.0006(6)
C13 0.0276(7) 0.0312(8) 0.0216(7) 0.0006(6) 0.0081(6) 0.0013(6)
C14 0.0271(7) 0.0343(8) 0.0277(8) -0.0008(6) 0.0107(6) 0.0018(7)
N1 0.0364(8) 0.0490(10) 0.0380(9) -0.0026(7) 0.0170(7) -0.0066(7)
O1 0.0306(7) 0.0602(10) 0.0437(8) 0.0088(6) 0.0067(6) 0.0175(7)
O2 0.0345(7) 0.0713(10) 0.0301(7) 0.0101(7) 0.0157(5) 0.0189(7)
O3 0.0292(6) 0.0624(10) 0.0435(8) 0.0085(6) 0.0170(6) 0.0121(7)
O4 0.0482(9) 0.0539(10) 0.1196(17) -0.0002(8) 0.0485(10) 0.0197(11)
O5 0.0716(11) 0.0506(9) 0.0456(9) 0.0087(8) 0.0357(8) -0.0088(7)
O6 0.0382(8) 0.0744(11) 0.0441(9) 0.0165(8) 0.0111(6) -0.0048(8)
S1 0.0362(2) 0.0396(3) 0.0400(3) 0.00331(19) 0.02343(19) -0.00040(19)

loop_
_atom_type_symbol
_atom_type_description
_atom_type_scat_dispersion_real
_atom_type_scat_dispersion_imag
_atom_type_scat_source
C C 0.0033 0.0016 'International Tables Vol C Tables 4.2.6.8 and 6.1.1.4'
H H 0.0000 0.0000 'International Tables Vol C Tables 4.2.6.8 and 6.1.1.4'
N N 0.0061 0.0033 'International Tables Vol C Tables 4.2.6.8 and 6.1.1.4'
O O 0.0106 0.0060 'International Tables Vol C Tables 4.2.6.8 and 6.1.1.4'
S S 0.1246 0.1234 'International Tables Vol C Tables 4.2.6.8 and 6.1.1.4'

loop_
_geom_angle_atom_site_label_1
_geom_angle_atom_site_label_2
_geom_angle_atom_site_label_3
_geom_angle
C2 C1 C6 121.61(17)
C2 C1 N1 119.08(17)
C6 C1 N1 119.32(17)
C1 C2 C3 118.85(19)
C1 C2 H2 120.6
C3 C2 H2 120.6
C4 C3 C2 121.28(19)
C4 C3 H3 119.4
C2 C3 H3 119.4
C3 C4 C5 118.01(17)
C3 C4 C7 120.9(2)
C5 C4 C7 121.1(2)
C6 C5 C4 121.5(2)
C6 C5 H5 119.3
C4 C5 H5 119.3
C1 C6 C5 118.64(19)
C1 C6 H6 120.7
C5 C6 H6 120.7
C4 C7 H7A 109.5
C4 C7 H7B 109.5
H7A C7 H7B 109.5
C4 C7 H7C 109.5
H7A C7 H7C 109.5
H7B C7 H7C 109.5
C13 C8 C9 120.18(16)
C13 C8 S1 119.83(14)
C9 C8 S1 119.97(12)
C10 C9 C8 120.47(15)
C10 C9 H9 119.8
C8 C9 H9 119.8
C9 C10 C11 119.87(17)
C9 C10 H10 120.1
C11 C10 H10 120.1
O1 C11 C10 117.93(16)
O1 C11 C12 122.28(15)
C10 C11 C12 119.78(16)
C13 C12 C11 119.65(14)
C13 C12 C14 120.50(15)
C11 C12 C14 119.84(15)
C8 C13 C12 120.03(16)
C8 C13 H13 120.0
C12 C13 H13 120.0
O3 C14 O2 122.76(15)
O3 C14 C12 122.26(16)
O2 C14 C12 114.99(14)
C1 N1 H1A 109.5
C1 N1 H1B 109.5
H1A N1 H1B 109.5
C1 N1 H1C 109.5
H1A N1 H1C 109.5
H1B N1 H1C 109.5
C11 O1 H1 106.3(19)
C14 O2 H2A 110.5(19)
O4 S1 O6 113.81(13)
O4 S1 O5 111.70(11)
O6 S1 O5 111.85(10)
O4 S1 C8 107.26(10)
O6 S1 C8 106.60(8)
O5 S1 C8 104.98(10)

loop_
_geom_bond_atom_site_label_1
_geom_bond_atom_site_label_2
_geom_bond_distance
C1 C2 1.373(3)
C1 C6 1.374(3)
C1 N1 1.469(2)
C2 C3 1.387(3)
C2 H2 0.9300
C3 C4 1.385(3)
C3 H3 0.9300
C4 C5 1.389(3)
C4 C7 1.508(3)
C5 C6 1.385(3)
C5 H5 0.9300
C6 H6 0.9300
C7 H7A 0.9600
C7 H7B 0.9600
C7 H7C 0.9600
C8 C13 1.378(2)
C8 C9 1.390(3)
C8 S1 1.7585(17)
C9 C10 1.379(3)
C9 H9 0.9300
C10 C11 1.394(2)
C10 H10 0.9300
C11 O1 1.348(2)
C11 C12 1.400(2)
C12 C13 1.396(2)
C12 C14 1.473(2)
C13 H13 0.9300
C14 O3 1.224(2)
C14 O2 1.305(2)
N1 H1A 0.8900
N1 H1B 0.8900
N1 H1C 0.8900
O1 H1 0.829(10)
O2 H2A 0.824(10)
O4 S1 1.4411(17)
O5 S1 1.4612(16)
O6 S1 1.4470(17)

loop_
_geom_hbond_atom_site_label_D
_geom_hbond_atom_site_label_H
_geom_hbond_atom_site_label_A
_geom_hbond_site_symmetry_A
_geom_hbond_distance_DH
_geom_hbond_distance_HA
_geom_hbond_distance_DA
_geom_hbond_angle_DHA
_geom_hbond_publ_flag
O1 H1 O3 . 0.829(10) 1.833(16) 2.587(2) 150(3) y
N1 H1A O6 2 0.89 1.95 2.837(3) 172 y
N1 H1B O4 4_675 0.89 1.94 2.821(2) 169 y
O2 H2A O5 4_675 0.824(10) 1.794(10) 2.6159(19) 176(3) y
N1 H1C O3 2_655 0.89 2.30 2.7548(19) 112 y
N1 H1C O5 3_676 0.89 2.59 3.461(3) 166 y
C10 H10 Cg2 4_676 0.93 2.66 3.549(2) 160 y

loop_
_geom_torsion_atom_site_label_1
_geom_torsion_atom_site_label_2
_geom_torsion_atom_site_label_3
_geom_torsion_atom_site_label_4
_geom_torsion
C6 C1 C2 C3 2.9(3)
N1 C1 C2 C3 -177.26(17)
C1 C2 C3 C4 0.4(3)
C2 C3 C4 C5 -3.4(3)
C2 C3 C4 C7 174.4(2)
C3 C4 C5 C6 3.3(3)
C7 C4 C5 C6 -174.5(2)
C2 C1 C6 C5 -3.0(3)
N1 C1 C6 C5 177.11(18)
C4 C5 C6 C1 -0.1(3)
C13 C8 C9 C10 -0.2(3)
S1 C8 C9 C10 -178.34(15)
C8 C9 C10 C11 0.9(3)
C9 C10 C11 O1 179.15(18)
C9 C10 C11 C12 -1.0(3)
O1 C11 C12 C13 -179.73(17)
C10 C11 C12 C13 0.5(3)
O1 C11 C12 C14 0.7(3)
C10 C11 C12 C14 -179.09(17)
C9 C8 C13 C12 -0.4(3)
S1 C8 C13 C12 177.76(13)
C11 C12 C13 C8 0.2(3)
C14 C12 C13 C8 179.79(16)
C13 C12 C14 O3 177.70(18)
C11 C12 C14 O3 -2.7(3)
C13 C12 C14 O2 -2.3(3)
C11 C12 C14 O2 177.28(17)
C13 C8 S1 O4 136.91(17)
C9 C8 S1 O4 -44.95(19)
C13 C8 S1 O6 14.65(18)
C9 C8 S1 O6 -167.20(16)
C13 C8 S1 O5 -104.14(15)
C9 C8 S1 O5 74.00(17)

_cod_database_fobs_code 1545386
